data_7030695
loop_
_publ_author_name
'Silva, Telma F. S.'
'Mishra, Gopal S.'
'Guedes da Silva, M. F\'atima'
'Wanke, Riccardo'
'Martins, Lu\'isa M. D. R. S.'
'Pombeiro, Armando J. L.'

_publ_section_title
;
 CuII complexes bearing the 2,2,2-tris(1-pyrazolyl)ethanol or
 2,2,2-tris(1-pyrazolyl)ethyl methanesulfonate scorpionates. X-Ray
 structural characterization and application in the mild catalytic
 peroxidative oxidation of cyclohexane
;
_journal_coden_ASTM DTARAF
_journal_issue 42
_journal_name_full 'Dalton Transactions'
_journal_page_first 9207
_journal_page_last 9215
_journal_paper_doi 10.1039/b911990f
_journal_year 2009
_chemical_formula_moiety 'C24 H28 Cl4 Cu2 N12 O6 S2'
_chemical_formula_sum 'C24 H28 Cl4 Cu2 N12 O6 S2'
_chemical_formula_weight 913.58
_space_group_IT_number 14
_symmetry_cell_setting monoclinic
_symmetry_space_group_name_Hall '-P 2ybc'
_symmetry_space_group_name_H-M 'P 1 21/c 1'
_atom_sites_solution_hydrogens geom
_atom_sites_solution_primary direct
_atom_sites_solution_secondary difmap
_audit_creation_method SHELXL-97
_cell_angle_alpha 90.00
_cell_angle_beta 98.085(6)
_cell_angle_gamma 90.00
_cell_formula_units_Z 2
_cell_length_a 8.9521(7)
_cell_length_b 18.7943(18)
_cell_length_c 10.2236(10)
_cell_measurement_reflns_used 1332
_cell_measurement_temperature 150(2)
_cell_measurement_theta_max 24.62
_cell_measurement_theta_min 2.96
_cell_volume 1703.0(3)
_computing_cell_refinement 'Bruker SMART'
_computing_data_collection 'Bruker SMART'
_computing_data_reduction 'Bruker SAINT'
_computing_molecular_graphics 'Ortep-3 for Windows (Farrugia, 1997)'
_computing_publication_material 'WinGX publication routines (Farrugia, 1999)'
_computing_structure_refinement 'SHELXL-97 (Sheldrick, 2008)'
_computing_structure_solution 'SIR97 (Giacovazzo et al, 1997)'
_diffrn_ambient_temperature 150(2)
_diffrn_measured_fraction_theta_full 0.999
_diffrn_measured_fraction_theta_max 0.999
_diffrn_measurement_device_type 'CCD area detector'
_diffrn_measurement_method 'phi and omega scans'
_diffrn_radiation_monochromator graphite
_diffrn_radiation_source 'fine-focus sealed tube'
_diffrn_radiation_type MoK\a
_diffrn_radiation_wavelength 0.71069
_diffrn_reflns_av_R_equivalents 0.0833
_diffrn_reflns_av_sigmaI/netI 0.0815
_diffrn_reflns_limit_h_max 10
_diffrn_reflns_limit_h_min -9
_diffrn_reflns_limit_k_max 21
_diffrn_reflns_limit_k_min -22
_diffrn_reflns_limit_l_max 12
_diffrn_reflns_limit_l_min -12
_diffrn_reflns_number 11150
_diffrn_reflns_theta_full 25.35
_diffrn_reflns_theta_max 25.35
_diffrn_reflns_theta_min 2.96
_exptl_absorpt_coefficient_mu 1.745
_exptl_absorpt_correction_T_max 0.6595
_exptl_absorpt_correction_T_min 0.5323
_exptl_absorpt_correction_type multi-scan
_exptl_absorpt_process_details sadabs
_exptl_crystal_colour green
_exptl_crystal_density_diffrn 1.782
_exptl_crystal_density_method 'not measured'
_exptl_crystal_description prism
_exptl_crystal_F_000 924
_exptl_crystal_size_max 0.36
_exptl_crystal_size_mid 0.32
_exptl_crystal_size_min 0.24
_refine_diff_density_max 0.460
_refine_diff_density_min -0.464
_refine_diff_density_rms 0.103
_refine_ls_extinction_method none
_refine_ls_goodness_of_fit_ref 0.977
_refine_ls_hydrogen_treatment constr
_refine_ls_matrix_type full
_refine_ls_number_parameters 227
_refine_ls_number_reflns 3119
_refine_ls_number_restraints 0
_refine_ls_restrained_S_all 0.977
_refine_ls_R_factor_all 0.0810
_refine_ls_R_factor_gt 0.0438
_refine_ls_shift/su_max 0.000
_refine_ls_shift/su_mean 0.000
_refine_ls_structure_factor_coef Fsqd
_refine_ls_weighting_details 'calc w=1/[\s^2^(Fo^2^)+(0.0283P)^2^+0.0000P] where P=(Fo^2^+2Fc^2^)/3'
_refine_ls_weighting_scheme calc
_refine_ls_wR_factor_gt 0.0785
_refine_ls_wR_factor_ref 0.0870
_reflns_number_gt 2131
_reflns_number_total 3119
_reflns_threshold_expression >2sigma(I)
_cod_duplicate_entry 7002623
_cod_data_source_file b911990f.txt
_cod_data_source_block compound4
_cod_depositor_comments
;
The following automatic conversions were performed:

'_symmetry_cell_setting' value 'Monoclinic' changed to 'monoclinic'
according to
/usr/data/users/saulius/automatic-downloads/retrospective/RSC/lib/dictionaries/cif_core.dic
dictionary named 'cif_core.dic' version 2.4.2 from 2011-04-26.

Automatic conversion script
Id: cif_fix_values 2281 2013-09-26 08:29:07Z andrius 
;
_cod_original_sg_symbol_Hall -P2ybc
_cod_original_sg_symbol_H-M P21/c
_cod_database_code 7030695

loop_
_symmetry_equiv_pos_as_xyz
'x, y, z'
'-x, y+1/2, -z+1/2'
'-x, -y, -z'
'x, -y-1/2, z-1/2'

loop_
_atom_site_label
_atom_site_type_symbol
_atom_site_fract_x
_atom_site_fract_y
_atom_site_fract_z
_atom_site_U_iso_or_equiv
_atom_site_adp_type
_atom_site_occupancy
_atom_site_symmetry_multiplicity
_atom_site_calc_flag
_atom_site_refinement_flags
C1 C 0.8884(5) 0.1353(2) 0.8357(4) 0.0182(10) Uani 1 1 d .
C2 C 1.0412(5) 0.1648(2) 0.8107(4) 0.0264(11) Uani 1 1 d .
H2A H 1.1179 0.1266 0.8159 0.032 Uiso 1 1 calc R
H2B H 1.0334 0.1878 0.7229 0.032 Uiso 1 1 calc R
C3 C 1.3453(5) 0.2633(3) 0.9890(5) 0.0377(13) Uani 1 1 d .
H3A H 1.4122 0.3048 0.9964 0.056 Uiso 1 1 calc R
H3B H 1.3927 0.2242 0.9466 0.056 Uiso 1 1 calc R
H3C H 1.3272 0.2485 1.0773 0.056 Uiso 1 1 calc R
C11 C 0.6773(5) 0.0098(2) 0.6335(4) 0.0240(11) Uani 1 1 d .
H11 H 0.5947 -0.0220 0.6134 0.029 Uiso 1 1 calc R
C12 C 0.7854(5) 0.0220(2) 0.5523(4) 0.0234(11) Uani 1 1 d .
H12 H 0.7911 0.0009 0.4687 0.028 Uiso 1 1 calc R
C13 C 0.8818(5) 0.0701(2) 0.6163(4) 0.0226(11) Uani 1 1 d .
H13 H 0.9684 0.0896 0.5856 0.027 Uiso 1 1 calc R
C14 C 0.8155(5) 0.0541(2) 1.1304(4) 0.0214(10) Uani 1 1 d .
H14 H 0.7506 0.0337 1.1863 0.026 Uiso 1 1 calc R
C15 C 0.9693(5) 0.0638(2) 1.1660(4) 0.0262(11) Uani 1 1 d .
H15 H 1.0271 0.0523 1.2484 0.031 Uiso 1 1 calc R
C16 C 1.0206(5) 0.0932(2) 1.0596(4) 0.0219(10) Uani 1 1 d .
H16 H 1.1219 0.1062 1.0531 0.026 Uiso 1 1 calc R
C17 C 0.7626(5) 0.2376(2) 0.9357(4) 0.0245(11) Uani 1 1 d .
H17 H 0.8000 0.2307 1.0264 0.029 Uiso 1 1 calc R
C18 C 0.6835(5) 0.2945(3) 0.8821(5) 0.0318(12) Uani 1 1 d .
H18 H 0.6531 0.3352 0.9268 0.038 Uiso 1 1 calc R
C19 C 0.6567(5) 0.2803(2) 0.7479(5) 0.0303(12) Uani 1 1 d .
H19 H 0.6017 0.3112 0.6851 0.036 Uiso 1 1 calc R
N11 N 0.7037(4) 0.04848(18) 0.7438(3) 0.0197(8) Uani 1 1 d .
N13 N 0.8321(4) 0.08503(18) 0.7319(3) 0.0174(8) Uani 1 1 d .
N14 N 0.7705(4) 0.07685(17) 1.0081(3) 0.0173(8) Uani 1 1 d .
N16 N 0.8997(4) 0.10041(18) 0.9642(3) 0.0162(8) Uani 1 1 d .
N17 N 0.7783(4) 0.19222(18) 0.8351(3) 0.0176(8) Uani 1 1 d .
N19 N 0.7162(4) 0.21889(19) 0.7164(4) 0.0258(9) Uani 1 1 d .
O1 O 1.0787(4) 0.21622(17) 0.9152(3) 0.0334(9) Uani 1 1 d .
O2 O 1.1913(4) 0.29101(17) 0.7579(3) 0.0353(9) Uani 1 1 d .
O3 O 1.1055(4) 0.34087(17) 0.9575(3) 0.0360(9) Uani 1 1 d .
S1 S 1.17518(13) 0.28517(6) 0.89471(12) 0.0234(3) Uani 1 1 d .
Cl1 Cl 0.37731(12) 0.08814(6) 0.73610(11) 0.0274(3) Uani 1 1 d .
Cl2 Cl 0.44063(12) 0.07738(5) 1.06302(11) 0.0215(3) Uani 1 1 d .
Cu1 Cu 0.57500(6) 0.06330(3) 0.88909(5) 0.01730(15) Uani 1 1 d .

loop_
_atom_site_aniso_label
_atom_site_aniso_U_11
_atom_site_aniso_U_22
_atom_site_aniso_U_33
_atom_site_aniso_U_23
_atom_site_aniso_U_13
_atom_site_aniso_U_12
C1 0.019(2) 0.018(2) 0.019(2) -0.0017(19) 0.0056(19) 0.0026(18)
C2 0.026(3) 0.022(3) 0.032(3) -0.005(2) 0.009(2) -0.006(2)
C3 0.022(3) 0.035(3) 0.054(4) 0.001(3) -0.001(2) -0.002(2)
C11 0.022(3) 0.021(3) 0.026(3) -0.001(2) -0.006(2) 0.002(2)
C12 0.033(3) 0.024(3) 0.013(2) -0.006(2) 0.001(2) 0.005(2)
C13 0.031(3) 0.019(3) 0.020(2) 0.003(2) 0.012(2) 0.005(2)
C14 0.027(3) 0.020(3) 0.016(2) 0.003(2) 0.0002(19) -0.0030(19)
C15 0.029(3) 0.022(3) 0.022(2) 0.005(2) -0.011(2) 0.002(2)
C16 0.013(2) 0.018(2) 0.033(3) 0.002(2) -0.003(2) 0.0001(18)
C17 0.020(3) 0.030(3) 0.025(3) -0.008(2) 0.006(2) -0.001(2)
C18 0.027(3) 0.024(3) 0.046(3) -0.005(2) 0.009(2) -0.001(2)
C19 0.034(3) 0.023(3) 0.033(3) 0.010(2) 0.002(2) 0.008(2)
N11 0.017(2) 0.020(2) 0.021(2) -0.0035(17) -0.0005(16) -0.0002(16)
N13 0.0151(19) 0.017(2) 0.020(2) -0.0024(16) 0.0018(15) 0.0005(15)
N14 0.0148(19) 0.017(2) 0.0207(19) 0.0035(16) 0.0039(15) -0.0019(15)
N16 0.0112(19) 0.017(2) 0.020(2) 0.0042(16) -0.0001(15) -0.0008(15)
N17 0.022(2) 0.0120(19) 0.019(2) 0.0005(16) 0.0053(16) 0.0027(15)
N19 0.033(2) 0.024(2) 0.020(2) 0.0048(18) 0.0017(17) 0.0084(18)
O1 0.038(2) 0.034(2) 0.031(2) -0.0099(16) 0.0132(16) -0.0215(16)
O2 0.049(2) 0.027(2) 0.032(2) 0.0068(16) 0.0124(17) -0.0013(16)
O3 0.038(2) 0.0261(19) 0.044(2) -0.0099(17) 0.0064(17) 0.0130(15)
S1 0.0227(6) 0.0179(6) 0.0308(7) 0.0008(5) 0.0082(5) -0.0008(5)
Cl1 0.0185(6) 0.0328(7) 0.0296(6) 0.0087(5) -0.0014(5) 0.0031(5)
Cl2 0.0207(6) 0.0160(6) 0.0294(6) -0.0033(5) 0.0091(5) -0.0016(4)
Cu1 0.0136(3) 0.0175(3) 0.0206(3) -0.0008(2) 0.0018(2) -0.0003(2)

loop_
_atom_type_symbol
_atom_type_description
_atom_type_scat_dispersion_real
_atom_type_scat_dispersion_imag
_atom_type_scat_source
C C 0.0033 0.0016 'International Tables Vol C Tables 4.2.6.8 and 6.1.1.4'
H H 0.0000 0.0000 'International Tables Vol C Tables 4.2.6.8 and 6.1.1.4'
N N 0.0061 0.0033 'International Tables Vol C Tables 4.2.6.8 and 6.1.1.4'
O O 0.0106 0.0060 'International Tables Vol C Tables 4.2.6.8 and 6.1.1.4'
S S 0.1246 0.1234 'International Tables Vol C Tables 4.2.6.8 and 6.1.1.4'
Cl Cl 0.1484 0.1585 'International Tables Vol C Tables 4.2.6.8 and 6.1.1.4'
Cu Cu 0.3201 1.2651 'International Tables Vol C Tables 4.2.6.8 and 6.1.1.4'

loop_
_geom_angle_atom_site_label_1
_geom_angle_atom_site_label_2
_geom_angle_atom_site_label_3
_geom_angle
_geom_angle_site_symmetry_3
N17 C1 N13 108.0(3) .
N17 C1 N16 107.2(3) .
N13 C1 N16 109.7(3) .
N17 C1 C2 110.8(4) .
N13 C1 C2 109.9(3) .
N16 C1 C2 111.3(3) .
O1 C2 C1 103.8(3) .
O1 C2 H2A 111.0 .
C1 C2 H2A 111.0 .
O1 C2 H2B 111.0 .
C1 C2 H2B 111.0 .
H2A C2 H2B 109.0 .
S1 C3 H3A 109.5 .
S1 C3 H3B 109.5 .
H3A C3 H3B 109.5 .
S1 C3 H3C 109.5 .
H3A C3 H3C 109.5 .
H3B C3 H3C 109.5 .
N11 C11 C12 111.2(4) .
N11 C11 H11 124.4 .
C12 C11 H11 124.4 .
C13 C12 C11 105.9(4) .
C13 C12 H12 127.1 .
C11 C12 H12 127.1 .
N13 C13 C12 107.2(4) .
N13 C13 H13 126.4 .
C12 C13 H13 126.4 .
N14 C14 C15 111.3(4) .
N14 C14 H14 124.4 .
C15 C14 H14 124.4 .
C16 C15 C14 106.2(4) .
C16 C15 H15 126.9 .
C14 C15 H15 126.9 .
C15 C16 N16 106.9(4) .
C15 C16 H16 126.5 .
N16 C16 H16 126.5 .
C18 C17 N17 107.1(4) .
C18 C17 H17 126.5 .
N17 C17 H17 126.5 .
C17 C18 C19 104.8(4) .
C17 C18 H18 127.6 .
C19 C18 H18 127.6 .
N19 C19 C18 112.8(4) .
N19 C19 H19 123.6 .
C18 C19 H19 123.6 .
C11 N11 N13 104.6(4) .
C11 N11 Cu1 130.1(3) .
N13 N11 Cu1 124.9(3) .
C13 N13 N11 111.1(3) .
C13 N13 C1 130.5(4) .
N11 N13 C1 118.3(3) .
C14 N14 N16 104.7(3) .
C14 N14 Cu1 130.9(3) .
N16 N14 Cu1 123.2(3) .
C16 N16 N14 110.8(3) .
C16 N16 C1 129.7(4) .
N14 N16 C1 119.0(3) .
N19 N17 C17 111.8(3) .
N19 N17 C1 117.9(3) .
C17 N17 C1 126.9(3) .
C19 N19 N17 103.4(4) .
C2 O1 S1 121.5(3) .
O3 S1 O2 119.8(2) .
O3 S1 O1 105.1(2) .
O2 S1 O1 108.87(18) .
O3 S1 C3 109.3(2) .
O2 S1 C3 111.1(2) .
O1 S1 C3 100.7(2) .
Cu1 Cl2 Cu1 94.23(4) 3_657
N14 Cu1 N11 85.66(14) .
N14 Cu1 Cl1 159.23(10) .
N11 Cu1 Cl1 89.53(10) .
N14 Cu1 Cl2 91.32(10) .
N11 Cu1 Cl2 176.52(10) .
Cl1 Cu1 Cl2 93.91(5) .
N14 Cu1 Cl2 94.45(10) 3_657
N11 Cu1 Cl2 92.73(10) 3_657
Cl1 Cu1 Cl2 105.97(4) 3_657
Cl2 Cu1 Cl2 85.77(4) 3_657

loop_
_geom_bond_atom_site_label_1
_geom_bond_atom_site_label_2
_geom_bond_distance
_geom_bond_site_symmetry_2
C1 N17 1.454(5) .
C1 N13 1.457(5) .
C1 N16 1.459(5) .
C1 C2 1.530(6) .
C2 O1 1.444(5) .
C2 H2A 0.9900 .
C2 H2B 0.9900 .
C3 S1 1.733(4) .
C3 H3A 0.9800 .
C3 H3B 0.9800 .
C3 H3C 0.9800 .
C11 N11 1.335(5) .
C11 C12 1.380(6) .
C11 H11 0.9500 .
C12 C13 1.353(6) .
C12 H12 0.9500 .
C13 N13 1.350(5) .
C13 H13 0.9500 .
C14 N14 1.330(5) .
C14 C15 1.385(6) .
C14 H14 0.9500 .
C15 C16 1.356(6) .
C15 H15 0.9500 .
C16 N16 1.359(5) .
C16 H16 0.9500 .
C17 C18 1.355(6) .
C17 N17 1.358(5) .
C17 H17 0.9500 .
C18 C19 1.385(6) .
C18 H18 0.9500 .
C19 N19 1.329(5) .
C19 H19 0.9500 .
N11 N13 1.359(5) .
N11 Cu1 2.023(4) .
N14 N16 1.372(4) .
N14 Cu1 2.002(3) .
N17 N19 1.357(5) .
O1 S1 1.588(3) .
O2 S1 1.430(3) .
O3 S1 1.418(3) .
Cl1 Cu1 2.2400(11) .
Cl2 Cu1 2.2980(12) .
Cl2 Cu1 2.6962(12) 3_657
Cu1 Cl2 2.6962(12) 3_657

loop_
_geom_torsion_atom_site_label_1
_geom_torsion_atom_site_label_2
_geom_torsion_atom_site_label_3
_geom_torsion_atom_site_label_4
_geom_torsion
_geom_torsion_site_symmetry_1
_geom_torsion_site_symmetry_4
N17 C1 C2 O1 57.6(4) . .
N13 C1 C2 O1 176.8(3) . .
N16 C1 C2 O1 -61.6(4) . .
N11 C11 C12 C13 0.1(5) . .
C11 C12 C13 N13 0.5(5) . .
N14 C14 C15 C16 -0.7(5) . .
C14 C15 C16 N16 0.0(5) . .
N17 C17 C18 C19 -0.8(5) . .
C17 C18 C19 N19 -0.8(6) . .
C12 C11 N11 N13 -0.6(5) . .
C12 C11 N11 Cu1 171.7(3) . .
C12 C13 N13 N11 -0.9(5) . .
C12 C13 N13 C1 -176.8(4) . .
C11 N11 N13 C13 1.0(4) . .
Cu1 N11 N13 C13 -171.9(3) . .
C11 N11 N13 C1 177.4(3) . .
Cu1 N11 N13 C1 4.5(5) . .
N17 C1 N13 C13 110.7(4) . .
N16 C1 N13 C13 -132.8(4) . .
C2 C1 N13 C13 -10.2(6) . .
N17 C1 N13 N11 -64.9(4) . .
N16 C1 N13 N11 51.6(4) . .
C2 C1 N13 N11 174.2(3) . .
C15 C14 N14 N16 1.1(5) . .
C15 C14 N14 Cu1 168.3(3) . .
C15 C16 N16 N14 0.7(5) . .
C15 C16 N16 C1 173.1(4) . .
C14 N14 N16 C16 -1.1(4) . .
Cu1 N14 N16 C16 -169.5(3) . .
C14 N14 N16 C1 -174.4(3) . .
Cu1 N14 N16 C1 17.2(5) . .
N17 C1 N16 C16 -119.3(4) . .
N13 C1 N16 C16 123.7(4) . .
C2 C1 N16 C16 2.0(6) . .
N17 C1 N16 N14 52.6(4) . .
N13 C1 N16 N14 -64.4(4) . .
C2 C1 N16 N14 173.9(3) . .
C18 C17 N17 N19 2.1(5) . .
C18 C17 N17 C1 160.7(4) . .
N13 C1 N17 N19 -43.3(5) . .
N16 C1 N17 N19 -161.4(3) . .
C2 C1 N17 N19 77.1(4) . .
N13 C1 N17 C17 159.2(4) . .
N16 C1 N17 C17 41.1(5) . .
C2 C1 N17 C17 -80.4(5) . .
C18 C19 N19 N17 2.0(5) . .
C17 N17 N19 C19 -2.5(5) . .
C1 N17 N19 C19 -163.3(4) . .
C1 C2 O1 S1 -148.8(3) . .
C2 O1 S1 O3 139.0(3) . .
C2 O1 S1 O2 9.5(4) . .
C2 O1 S1 C3 -107.4(4) . .
C14 N14 Cu1 N11 -138.8(4) . .
N16 N14 Cu1 N11 26.3(3) . .
C14 N14 Cu1 Cl1 144.2(3) . .
N16 N14 Cu1 Cl1 -50.8(5) . .
C14 N14 Cu1 Cl2 39.5(4) . .
N16 N14 Cu1 Cl2 -155.4(3) . .
C14 N14 Cu1 Cl2 -46.3(4) . 3_657
N16 N14 Cu1 Cl2 118.7(3) . 3_657
C11 N11 Cu1 N14 151.0(4) . .
N13 N11 Cu1 N14 -38.0(3) . .
C11 N11 Cu1 Cl1 -49.2(4) . .
N13 N11 Cu1 Cl1 121.8(3) . .
C11 N11 Cu1 Cl2 56.8(4) . 3_657
N13 N11 Cu1 Cl2 -132.3(3) . 3_657
Cu1 Cl2 Cu1 N14 -94.36(10) 3_657 .
Cu1 Cl2 Cu1 Cl1 105.75(4) 3_657 .
Cu1 Cl2 Cu1 Cl2 0.0 3_657 3_657
